data_4083537
loop_
_publ_author_name
'Breunig, Jens Michael'
'Lehmann, Felix'
'Bolte, Michael'
'Lerner, Hans-Wolfram'
'Wagner, Matthias'

_publ_section_title
;
 Synthesis and Reactivity ofo-Phosphane Oxide Substituted
 Aryl(hydro)borates and Aryl(hydro)boranes
;
_journal_issue 12
_journal_name_full Organometallics
_journal_page_first 3163
_journal_paper_doi 10.1021/om500385h
_journal_volume 33
_journal_year 2014
_chemical_formula_moiety 'C20 H23 B F5 O P'
_chemical_formula_sum 'C20 H23 B F5 O P'
_chemical_formula_weight 416.16
_chemical_name_systematic ?
_space_group_crystal_system monoclinic
_space_group_IT_number 14
_space_group_name_Hall '-P 2yn'
_space_group_name_H-M_alt 'P 1 21/n 1'
_symmetry_space_group_name_Hall '-P 2yn'
_symmetry_space_group_name_H-M 'P 1 21/n 1'
_atom_sites_solution_hydrogens mixed
_audit_creation_method SHELXL-97
_cell_angle_alpha 90
_cell_angle_beta 91.291(6)
_cell_angle_gamma 90
_cell_formula_units_Z 4
_cell_length_a 8.2394(6)
_cell_length_b 12.3234(9)
_cell_length_c 19.8146(17)
_cell_measurement_reflns_used 23255
_cell_measurement_temperature 173(2)
_cell_measurement_theta_max 26.4
_cell_measurement_theta_min 2.5
_cell_volume 2011.4(3)
_computing_cell_refinement 'X-Area (Stoe & Cie, 2001)'
_computing_data_collection 'X-Area (Stoe & Cie, 2001)'
_computing_data_reduction 'X-Area (Stoe & Cie, 2001)'
_computing_molecular_graphics 'XP in SHELXTL-Plus (Sheldrick, 2008)'
_computing_structure_refinement 'SHELXL-2013 (Sheldrick, 2013)'
_diffrn_ambient_temperature 173(2)
_diffrn_measured_fraction_theta_full 0.998
_diffrn_measured_fraction_theta_max 0.998
_diffrn_measurement_device_type 'STOE IPDS II two-circle-diffractometer'
_diffrn_measurement_method \w
_diffrn_radiation_type MoK\a
_diffrn_radiation_wavelength 0.71073
_diffrn_reflns_av_R_equivalents 0.1190
_diffrn_reflns_av_unetI/netI 0.0620
_diffrn_reflns_Laue_measured_fraction_full 0.998
_diffrn_reflns_Laue_measured_fraction_max 0.998
_diffrn_reflns_limit_h_max 9
_diffrn_reflns_limit_h_min -9
_diffrn_reflns_limit_k_max 14
_diffrn_reflns_limit_k_min -14
_diffrn_reflns_limit_l_max 22
_diffrn_reflns_limit_l_min -23
_diffrn_reflns_number 20133
_diffrn_reflns_point_group_measured_fraction_full 0.998
_diffrn_reflns_point_group_measured_fraction_max 0.998
_diffrn_reflns_theta_full 25.000
_diffrn_reflns_theta_max 25.022
_diffrn_reflns_theta_min 2.638
_diffrn_source 'Genix 3D I\mS microfocus X-ray source'
_exptl_absorpt_coefficient_mu 0.189
_exptl_absorpt_correction_T_max 0.992
_exptl_absorpt_correction_T_min 0.930
_exptl_absorpt_correction_type multi-scan
_exptl_absorpt_process_details 'X-Area (Stoe & Cie, 2001)'
_exptl_crystal_colour colourless
_exptl_crystal_density_diffrn 1.374
_exptl_crystal_description plate
_exptl_crystal_F_000 864
_exptl_crystal_size_max 0.390
_exptl_crystal_size_mid 0.100
_exptl_crystal_size_min 0.040
_refine_diff_density_max 0.323
_refine_diff_density_min -0.265
_refine_diff_density_rms 0.055
_refine_ls_extinction_method none
_refine_ls_goodness_of_fit_ref 1.042
_refine_ls_hydrogen_treatment mixed
_refine_ls_matrix_type full
_refine_ls_number_parameters 256
_refine_ls_number_reflns 3553
_refine_ls_number_restraints 0
_refine_ls_restrained_S_all 1.042
_refine_ls_R_factor_all 0.0639
_refine_ls_R_factor_gt 0.0485
_refine_ls_shift/su_max 0.000
_refine_ls_shift/su_mean 0.000
_refine_ls_structure_factor_coef Fsqd
_refine_ls_weighting_details 'w=1/[\s^2^(Fo^2^)+(0.0779P)^2^] where P=(Fo^2^+2Fc^2^)/3'
_refine_ls_weighting_scheme calc
_refine_ls_wR_factor_gt 0.1240
_refine_ls_wR_factor_ref 0.1328
_reflns_Friedel_coverage 0.000
_reflns_number_gt 2790
_reflns_number_total 3553
_reflns_threshold_expression 'I > 2\s(I)'
_cod_data_source_file om500385h_si_002.cif
_cod_data_source_block wa1813
_cod_depositor_comments 'Adding full bibliography for 4083529--4083544.cif.'
_cod_database_code 4083537
_shelx_space_group_comment
; 
The symmetry employed for this shelxl refinement is uniquely defined 
by the following loop, which should always be used as a source of 
symmetry information in preference to the above space-group names. 
They are only intended as comments. 
;
_shelx_estimated_absorpt_t_min 0.930
_shelx_estimated_absorpt_t_max 0.992
_shelxl_version_number 2013-3

loop_
_space_group_symop_operation_xyz
'x, y, z'
'-x+1/2, y+1/2, -z+1/2'
'-x, -y, -z'
'x-1/2, -y-1/2, z-1/2'

loop_
_atom_site_label
_atom_site_type_symbol
_atom_site_fract_x
_atom_site_fract_y
_atom_site_fract_z
_atom_site_U_iso_or_equiv
_atom_site_adp_type
_atom_site_occupancy
_atom_site_site_symmetry_order
_atom_site_calc_flag
_atom_site_refinement_flags_posn
_atom_site_refinement_flags_adp
P1 P 0.35862(7) 0.40269(4) 0.36142(3) 0.03357(18) Uani 1 1 d . .
O1 O 0.46205(19) 0.33412(12) 0.41190(7) 0.0360(4) Uani 1 1 d . .
B1 B 0.6056(3) 0.2717(2) 0.37896(13) 0.0375(6) Uani 1 1 d . .
H1 H 0.725(3) 0.318(2) 0.3919(13) 0.045 Uiso 1 1 d . U
C1 C 0.4112(3) 0.54742(18) 0.37015(12) 0.0408(5) Uani 1 1 d . .
C2 C 0.5982(4) 0.5519(2) 0.37398(17) 0.0600(7) Uani 1 1 d . .
H2A H 0.6423 0.5194 0.3331 0.090 Uiso 1 1 calc R U
H2B H 0.6376 0.5114 0.4137 0.090 Uiso 1 1 calc R U
H2C H 0.6337 0.6276 0.3776 0.090 Uiso 1 1 calc R U
C3 C 0.3548(4) 0.6122(2) 0.30812(15) 0.0597(7) Uani 1 1 d . .
H3A H 0.3976 0.5786 0.2674 0.090 Uiso 1 1 calc R U
H3B H 0.3947 0.6869 0.3119 0.090 Uiso 1 1 calc R U
H3C H 0.2359 0.6125 0.3053 0.090 Uiso 1 1 calc R U
C4 C 0.3468(4) 0.5990(2) 0.43424(14) 0.0578(7) Uani 1 1 d . .
H4A H 0.3846 0.5571 0.4736 0.087 Uiso 1 1 calc R U
H4B H 0.2279 0.5992 0.4322 0.087 Uiso 1 1 calc R U
H4C H 0.3866 0.6737 0.4381 0.087 Uiso 1 1 calc R U
C5 C 0.1447(3) 0.36904(18) 0.37386(12) 0.0398(5) Uani 1 1 d . .
C6 C 0.0329(4) 0.4357(3) 0.32735(18) 0.0702(9) Uani 1 1 d . .
H6A H 0.0453 0.5130 0.3381 0.105 Uiso 1 1 calc R U
H6B H -0.0800 0.4138 0.3339 0.105 Uiso 1 1 calc R U
H6C H 0.0617 0.4232 0.2803 0.105 Uiso 1 1 calc R U
C7 C 0.1015(4) 0.3856(2) 0.44808(14) 0.0574(7) Uani 1 1 d . .
H7A H 0.1113 0.4627 0.4596 0.086 Uiso 1 1 calc R U
H7B H 0.1759 0.3432 0.4770 0.086 Uiso 1 1 calc R U
H7C H -0.0102 0.3615 0.4550 0.086 Uiso 1 1 calc R U
C8 C 0.1276(3) 0.2480(2) 0.35803(15) 0.0529(7) Uani 1 1 d . .
H8A H 0.1999 0.2064 0.3882 0.079 Uiso 1 1 calc R U
H8B H 0.1569 0.2348 0.3111 0.079 Uiso 1 1 calc R U
H8C H 0.0150 0.2254 0.3646 0.079 Uiso 1 1 calc R U
C11 C 0.5663(3) 0.28621(18) 0.29912(12) 0.0381(5) Uani 1 1 d . .
C12 C 0.4350(3) 0.35426(17) 0.28340(11) 0.0356(5) Uani 1 1 d . .
C13 C 0.3861(3) 0.37942(19) 0.21722(12) 0.0426(5) Uani 1 1 d . .
H13 H 0.2967 0.4264 0.2084 0.051 Uiso 1 1 calc R U
C14 C 0.4714(4) 0.3341(2) 0.16494(13) 0.0520(6) Uani 1 1 d . .
H14 H 0.4406 0.3493 0.1194 0.062 Uiso 1 1 calc R U
C15 C 0.6020(4) 0.2664(2) 0.17913(14) 0.0582(7) Uani 1 1 d . .
H15 H 0.6603 0.2360 0.1429 0.070 Uiso 1 1 calc R U
C16 C 0.6495(3) 0.2422(2) 0.24480(13) 0.0512(6) Uani 1 1 d . .
H16 H 0.7394 0.1953 0.2531 0.061 Uiso 1 1 calc R U
C21 C 0.6154(3) 0.14695(17) 0.40658(11) 0.0365(5) Uani 1 1 d . .
C22 C 0.5326(3) 0.06016(19) 0.37755(12) 0.0412(5) Uani 1 1 d . .
F22 F 0.42465(19) 0.07752(11) 0.32611(8) 0.0538(4) Uani 1 1 d . .
C23 C 0.5523(3) -0.04593(18) 0.39759(12) 0.0438(6) Uani 1 1 d . .
F23 F 0.4672(2) -0.12644(12) 0.36693(9) 0.0653(5) Uani 1 1 d . .
C24 C 0.6564(3) -0.07060(18) 0.44991(12) 0.0436(5) Uani 1 1 d . .
F24 F 0.6761(2) -0.17392(11) 0.47037(8) 0.0589(4) Uani 1 1 d . .
C25 C 0.7408(3) 0.01203(19) 0.48194(12) 0.0423(5) Uani 1 1 d . .
F25 F 0.8408(2) -0.01064(12) 0.53438(8) 0.0575(4) Uani 1 1 d . .
C26 C 0.7187(3) 0.11740(18) 0.45936(11) 0.0386(5) Uani 1 1 d . .
F26 F 0.80659(19) 0.19348(11) 0.49330(7) 0.0510(4) Uani 1 1 d . .

loop_
_atom_site_aniso_label
_atom_site_aniso_U_11
_atom_site_aniso_U_22
_atom_site_aniso_U_33
_atom_site_aniso_U_23
_atom_site_aniso_U_13
_atom_site_aniso_U_12
P1 0.0372(3) 0.0286(3) 0.0350(3) 0.0007(2) 0.0017(2) 0.0011(2)
O1 0.0381(9) 0.0325(7) 0.0372(8) 0.0009(6) 0.0006(6) 0.0028(6)
B1 0.0375(14) 0.0327(12) 0.0422(14) 0.0035(10) 0.0015(11) 0.0020(10)
C1 0.0515(14) 0.0297(10) 0.0412(12) 0.0009(9) -0.0001(10) -0.0027(10)
C2 0.0586(17) 0.0408(14) 0.081(2) 0.0038(13) 0.0055(15) -0.0128(12)
C3 0.087(2) 0.0317(12) 0.0601(17) 0.0079(11) -0.0097(15) -0.0019(13)
C4 0.079(2) 0.0409(13) 0.0540(15) -0.0137(11) 0.0093(14) -0.0079(13)
C5 0.0412(13) 0.0365(11) 0.0418(12) 0.0020(9) 0.0037(10) 0.0031(10)
C6 0.0408(15) 0.085(2) 0.085(2) 0.0333(18) 0.0025(14) 0.0073(15)
C7 0.0585(17) 0.0558(15) 0.0589(16) -0.0089(12) 0.0237(13) -0.0086(13)
C8 0.0470(15) 0.0464(14) 0.0654(17) -0.0112(12) 0.0088(12) -0.0108(11)
C11 0.0380(12) 0.0347(11) 0.0416(12) 0.0049(9) 0.0043(9) 0.0012(9)
C12 0.0380(12) 0.0318(11) 0.0372(11) 0.0009(8) 0.0037(9) 0.0002(9)
C13 0.0462(13) 0.0387(12) 0.0428(13) 0.0027(9) -0.0006(10) 0.0047(10)
C14 0.0673(18) 0.0531(14) 0.0360(13) 0.0029(11) 0.0049(11) 0.0096(13)
C15 0.071(2) 0.0611(16) 0.0429(14) 0.0020(12) 0.0184(13) 0.0195(14)
C16 0.0530(15) 0.0518(14) 0.0492(14) 0.0054(11) 0.0119(12) 0.0167(12)
C21 0.0354(12) 0.0337(11) 0.0406(12) 0.0010(9) 0.0043(9) 0.0020(9)
C22 0.0427(13) 0.0387(12) 0.0420(12) 0.0015(9) -0.0043(10) 0.0023(10)
F22 0.0600(9) 0.0427(7) 0.0576(9) 0.0015(6) -0.0221(7) -0.0014(7)
C23 0.0496(14) 0.0320(11) 0.0496(13) -0.0025(10) -0.0024(11) -0.0035(10)
F23 0.0817(12) 0.0382(8) 0.0750(11) -0.0020(7) -0.0223(9) -0.0111(8)
C24 0.0527(14) 0.0298(11) 0.0485(13) 0.0052(9) 0.0055(11) 0.0054(10)
F24 0.0799(11) 0.0328(7) 0.0636(10) 0.0095(6) -0.0052(8) 0.0050(7)
C25 0.0452(14) 0.0415(12) 0.0401(12) 0.0043(9) -0.0005(10) 0.0058(10)
F25 0.0687(10) 0.0491(8) 0.0538(9) 0.0111(7) -0.0184(7) 0.0039(7)
C26 0.0408(12) 0.0355(11) 0.0394(12) -0.0028(9) 0.0000(9) -0.0003(9)
F26 0.0604(9) 0.0401(7) 0.0517(8) 0.0002(6) -0.0148(7) -0.0041(7)

loop_
_atom_type_symbol
_atom_type_description
_atom_type_scat_dispersion_real
_atom_type_scat_dispersion_imag
_atom_type_scat_source
C C 0.0033 0.0016 'International Tables Vol C Tables 4.2.6.8 and 6.1.1.4'
H H 0.0000 0.0000 'International Tables Vol C Tables 4.2.6.8 and 6.1.1.4'
B B 0.0013 0.0007 'International Tables Vol C Tables 4.2.6.8 and 6.1.1.4'
O O 0.0106 0.0060 'International Tables Vol C Tables 4.2.6.8 and 6.1.1.4'
F F 0.0171 0.0103 'International Tables Vol C Tables 4.2.6.8 and 6.1.1.4'
P P 0.1023 0.0942 'International Tables Vol C Tables 4.2.6.8 and 6.1.1.4'

loop_
_geom_angle_atom_site_label_1
_geom_angle_atom_site_label_2
_geom_angle_atom_site_label_3
_geom_angle
O1 P1 C12 100.20(9)
O1 P1 C5 107.84(9)
C12 P1 C5 113.57(11)
O1 P1 C1 110.03(10)
C12 P1 C1 108.55(11)
C5 P1 C1 115.54(11)
P1 O1 B1 114.10(13)
O1 B1 C11 102.52(17)
O1 B1 C21 110.81(18)
C11 B1 C21 116.07(19)
O1 B1 H1 108.0(13)
C11 B1 H1 108.1(13)
C21 B1 H1 110.7(13)
C4 C1 C3 110.3(2)
C4 C1 C2 108.1(2)
C3 C1 C2 107.9(2)
C4 C1 P1 113.31(17)
C3 C1 P1 111.30(16)
C2 C1 P1 105.76(16)
C1 C2 H2A 109.5
C1 C2 H2B 109.5
H2A C2 H2B 109.5
C1 C2 H2C 109.5
H2A C2 H2C 109.5
H2B C2 H2C 109.5
C1 C3 H3A 109.5
C1 C3 H3B 109.5
H3A C3 H3B 109.5
C1 C3 H3C 109.5
H3A C3 H3C 109.5
H3B C3 H3C 109.5
C1 C4 H4A 109.5
C1 C4 H4B 109.5
H4A C4 H4B 109.5
C1 C4 H4C 109.5
H4A C4 H4C 109.5
H4B C4 H4C 109.5
C6 C5 C8 110.4(2)
C6 C5 C7 110.9(2)
C8 C5 C7 107.7(2)
C6 C5 P1 111.45(18)
C8 C5 P1 106.10(16)
C7 C5 P1 110.06(18)
C5 C6 H6A 109.5
C5 C6 H6B 109.5
H6A C6 H6B 109.5
C5 C6 H6C 109.5
H6A C6 H6C 109.5
H6B C6 H6C 109.5
C5 C7 H7A 109.5
C5 C7 H7B 109.5
H7A C7 H7B 109.5
C5 C7 H7C 109.5
H7A C7 H7C 109.5
H7B C7 H7C 109.5
C5 C8 H8A 109.5
C5 C8 H8B 109.5
H8A C8 H8B 109.5
C5 C8 H8C 109.5
H8A C8 H8C 109.5
H8B C8 H8C 109.5
C12 C11 C16 116.8(2)
C12 C11 B1 114.9(2)
C16 C11 B1 128.2(2)
C11 C12 C13 123.2(2)
C11 C12 P1 107.08(16)
C13 C12 P1 129.66(18)
C14 C13 C12 118.2(2)
C14 C13 H13 120.9
C12 C13 H13 120.9
C13 C14 C15 119.8(2)
C13 C14 H14 120.1
C15 C14 H14 120.1
C16 C15 C14 121.6(2)
C16 C15 H15 119.2
C14 C15 H15 119.2
C15 C16 C11 120.4(2)
C15 C16 H16 119.8
C11 C16 H16 119.8
C26 C21 C22 113.6(2)
C26 C21 B1 121.8(2)
C22 C21 B1 124.5(2)
F22 C22 C23 116.0(2)
F22 C22 C21 119.9(2)
C23 C22 C21 124.0(2)
F23 C23 C24 119.3(2)
F23 C23 C22 120.8(2)
C24 C23 C22 120.0(2)
F24 C24 C23 120.6(2)
F24 C24 C25 120.3(2)
C23 C24 C25 119.1(2)
F25 C25 C24 119.8(2)
F25 C25 C26 121.3(2)
C24 C25 C26 118.9(2)
F26 C26 C21 120.4(2)
F26 C26 C25 115.1(2)
C21 C26 C25 124.5(2)

loop_
_geom_bond_atom_site_label_1
_geom_bond_atom_site_label_2
_geom_bond_distance
P1 O1 1.5500(15)
P1 C12 1.785(2)
P1 C5 1.833(2)
P1 C1 1.843(2)
O1 B1 1.566(3)
B1 C11 1.617(3)
B1 C21 1.633(3)
B1 H1 1.16(3)
C1 C4 1.526(4)
C1 C3 1.529(3)
C1 C2 1.542(4)
C2 H2A 0.9800
C2 H2B 0.9800
C2 H2C 0.9800
C3 H3A 0.9800
C3 H3B 0.9800
C3 H3C 0.9800
C4 H4A 0.9800
C4 H4B 0.9800
C4 H4C 0.9800
C5 C6 1.528(4)
C5 C8 1.530(3)
C5 C7 1.534(3)
C6 H6A 0.9800
C6 H6B 0.9800
C6 H6C 0.9800
C7 H7A 0.9800
C7 H7B 0.9800
C7 H7C 0.9800
C8 H8A 0.9800
C8 H8B 0.9800
C8 H8C 0.9800
C11 C12 1.398(3)
C11 C16 1.399(3)
C12 C13 1.398(3)
C13 C14 1.383(4)
C13 H13 0.9500
C14 C15 1.385(4)
C14 H14 0.9500
C15 C16 1.383(4)
C15 H15 0.9500
C16 H16 0.9500
C21 C26 1.382(3)
C21 C22 1.387(3)
C22 F22 1.355(3)
C22 C23 1.375(3)
C23 F23 1.351(3)
C23 C24 1.365(3)
C24 F24 1.345(3)
C24 C25 1.379(3)
C25 F25 1.341(3)
C25 C26 1.384(3)
C26 F26 1.354(3)

loop_
_geom_torsion_atom_site_label_1
_geom_torsion_atom_site_label_2
_geom_torsion_atom_site_label_3
_geom_torsion_atom_site_label_4
_geom_torsion
C12 P1 O1 B1 10.91(16)
C5 P1 O1 B1 129.90(15)
C1 P1 O1 B1 -103.27(16)
P1 O1 B1 C11 -10.9(2)
P1 O1 B1 C21 -135.34(16)
O1 P1 C1 C4 -73.2(2)
C12 P1 C1 C4 178.06(19)
C5 P1 C1 C4 49.2(2)
O1 P1 C1 C3 161.84(19)
C12 P1 C1 C3 53.1(2)
C5 P1 C1 C3 -75.8(2)
O1 P1 C1 C2 45.0(2)
C12 P1 C1 C2 -63.8(2)
C5 P1 C1 C2 167.35(17)
O1 P1 C5 C6 178.3(2)
C12 P1 C5 C6 -71.6(2)
C1 P1 C5 C6 54.8(2)
O1 P1 C5 C8 -61.43(18)
C12 P1 C5 C8 48.7(2)
C1 P1 C5 C8 175.04(16)
O1 P1 C5 C7 54.82(19)
C12 P1 C5 C7 164.90(17)
C1 P1 C5 C7 -68.7(2)
O1 B1 C11 C12 5.8(3)
C21 B1 C11 C12 126.7(2)
O1 B1 C11 C16 -176.3(2)
C21 B1 C11 C16 -55.4(3)
C16 C11 C12 C13 -0.3(3)
B1 C11 C12 C13 177.9(2)
C16 C11 C12 P1 -177.49(19)
B1 C11 C12 P1 0.7(2)
O1 P1 C12 C11 -6.82(17)
C5 P1 C12 C11 -121.53(16)
C1 P1 C12 C11 108.48(17)
O1 P1 C12 C13 176.2(2)
C5 P1 C12 C13 61.5(2)
C1 P1 C12 C13 -68.5(2)
C11 C12 C13 C14 0.4(4)
P1 C12 C13 C14 177.0(2)
C12 C13 C14 C15 -0.4(4)
C13 C14 C15 C16 0.3(5)
C14 C15 C16 C11 -0.2(4)
C12 C11 C16 C15 0.2(4)
B1 C11 C16 C15 -177.7(3)
O1 B1 C21 C26 -96.1(2)
C11 B1 C21 C26 147.5(2)
O1 B1 C21 C22 88.6(3)
C11 B1 C21 C22 -27.8(3)
C26 C21 C22 F22 178.7(2)
B1 C21 C22 F22 -5.7(4)
C26 C21 C22 C23 -1.4(4)
B1 C21 C22 C23 174.2(2)
F22 C22 C23 F23 -0.1(4)
C21 C22 C23 F23 180.0(2)
F22 C22 C23 C24 -178.8(2)
C21 C22 C23 C24 1.3(4)
F23 C23 C24 F24 0.8(4)
C22 C23 C24 F24 179.5(2)
F23 C23 C24 C25 -178.8(2)
C22 C23 C24 C25 -0.1(4)
F24 C24 C25 F25 -1.0(4)
C23 C24 C25 F25 178.5(2)
F24 C24 C25 C26 179.5(2)
C23 C24 C25 C26 -0.9(4)
C22 C21 C26 F26 -179.2(2)
B1 C21 C26 F26 5.1(3)
C22 C21 C26 C25 0.4(3)
B1 C21 C26 C25 -175.3(2)
F25 C25 C26 F26 0.9(3)
C24 C25 C26 F26 -179.7(2)
F25 C25 C26 C21 -178.7(2)
C24 C25 C26 C21 0.7(4)
